data_7035530
loop_
_publ_author_name
'Wang, Xiufeng'
'Zhu, Mei'
'Wang, Juanjuan'
'Li, Licun'

_publ_section_title
;
 Unusual Gd-nitronyl nitroxide antiferromagnetic coupling and slow
 magnetic relaxation in the corresponding Tb analogue.
;
_journal_issue 31
_journal_name_full 'Dalton transactions (Cambridge, England : 2003)'
_journal_page_first 13890
_journal_page_last 13896
_journal_paper_doi 10.1039/c5dt01487e
_journal_volume 44
_journal_year 2015
_chemical_formula_sum 'C28 H21 F18 N3 O9 Tb'
_chemical_formula_weight 1044.41
_chemical_name_systematic
; 
 ? 
;
_space_group_IT_number 14
_symmetry_cell_setting monoclinic
_symmetry_space_group_name_Hall '-P 2ybc'
_symmetry_space_group_name_H-M 'P 1 21/c 1'
_atom_sites_solution_hydrogens geom
_atom_sites_solution_primary direct
_atom_sites_solution_secondary difmap
_audit_creation_method SHELXL-97
_audit_update_record
;
2015-04-18 deposited with the CCDC.
2015-06-24 downloaded from the CCDC.
;
_cell_angle_alpha 90.00
_cell_angle_beta 93.41(3)
_cell_angle_gamma 90.00
_cell_formula_units_Z 4
_cell_length_a 14.214(3)
_cell_length_b 13.166(3)
_cell_length_c 19.343(4)
_cell_measurement_reflns_used 12236
_cell_measurement_temperature 113(2)
_cell_measurement_theta_max 27.9064
_cell_measurement_theta_min 1.8310
_cell_volume 3613.5(14)
_computing_cell_refinement 'CrystalClear (Rigaku/MSC Inc., 2005)'
_computing_data_collection 'CrystalClear (Rigaku/MSC Inc., 2005)'
_computing_data_reduction 'CrystalClear (Rigaku/MSC Inc., 2005)'
_computing_molecular_graphics 'Bruker SHELXTL'
_computing_publication_material 'Bruker SHELXTL'
_computing_structure_refinement 'SHELXL-97 (Sheldrick, 1997)'
_computing_structure_solution 'SHELXS-97 (Sheldrick, 1990)'
_diffrn_ambient_temperature 113(2)
_diffrn_measured_fraction_theta_full 0.988
_diffrn_measured_fraction_theta_max 0.988
_diffrn_measurement_device_type 'CCD area detector'
_diffrn_measurement_method 'profile data from \w-scans'
_diffrn_radiation_monochromator graphite
_diffrn_radiation_source 'fine-focus sealed tube'
_diffrn_radiation_type MoK\a
_diffrn_radiation_wavelength 0.71073
_diffrn_reflns_av_R_equivalents 0.0297
_diffrn_reflns_av_sigmaI/netI 0.0248
_diffrn_reflns_limit_h_max 12
_diffrn_reflns_limit_h_min -16
_diffrn_reflns_limit_k_max 15
_diffrn_reflns_limit_k_min -15
_diffrn_reflns_limit_l_max 17
_diffrn_reflns_limit_l_min -23
_diffrn_reflns_number 25852
_diffrn_reflns_theta_full 25.01
_diffrn_reflns_theta_max 25.01
_diffrn_reflns_theta_min 1.87
_exptl_absorpt_coefficient_mu 2.105
_exptl_absorpt_correction_T_max 1.0000
_exptl_absorpt_correction_T_min 0.7625
_exptl_absorpt_correction_type multi-scan
_exptl_absorpt_process_details CrystalClear
_exptl_crystal_colour blue
_exptl_crystal_density_diffrn 1.920
_exptl_crystal_density_method 'not measured'
_exptl_crystal_description Prism
_exptl_crystal_F_000 2036
_exptl_crystal_size_max 0.20
_exptl_crystal_size_mid 0.18
_exptl_crystal_size_min 0.12
_refine_diff_density_max 0.478
_refine_diff_density_min -0.852
_refine_diff_density_rms 0.077
_refine_ls_extinction_method none
_refine_ls_goodness_of_fit_ref 1.000
_refine_ls_hydrogen_treatment constr
_refine_ls_matrix_type full
_refine_ls_number_parameters 537
_refine_ls_number_reflns 6287
_refine_ls_number_restraints 0
_refine_ls_restrained_S_all 1.000
_refine_ls_R_factor_all 0.0252
_refine_ls_R_factor_gt 0.0222
_refine_ls_shift/su_max 0.002
_refine_ls_shift/su_mean 0.000
_refine_ls_structure_factor_coef Fsqd
_refine_ls_weighting_details 'calc w=1/[\s^2^(Fo^2^)+(0.0410P)^2^+0.0000P] where P=(Fo^2^+2Fc^2^)/3'
_refine_ls_weighting_scheme calc
_refine_ls_wR_factor_gt 0.0553
_refine_ls_wR_factor_ref 0.0567
_reflns_number_gt 5629
_reflns_number_total 6287
_reflns_threshold_expression >2sigma(I)
_cod_data_source_file c5dt01487e2.cif
_cod_data_source_block Tb
_cod_depositor_comments
;
The following automatic conversions were performed:

'_exptl_absorpt_correction_type' value 'Multi-scan' changed to
'multi-scan' according to
/usr/data/users/saulius/crontab/automatic-downloads/rss-feeds/RSC/lib/dictionaries/cif_core.dic
dictionary named 'cif_core.dic' version 2.4.2 from 2011-04-26.

Automatic conversion script
Id: cif_fix_values 3271 2015-04-21 07:52:19Z andrius 

 Adding full bibliography for 7035530--7035532.cif.
;
_cod_original_cell_volume 3613.5(13)
_cod_original_sg_symbol_H-M P21/c
_cod_database_code 7035530

loop_
_symmetry_equiv_pos_as_xyz
'x, y, z'
'-x, y+1/2, -z+1/2'
'-x, -y, -z'
'x, -y-1/2, z-1/2'

loop_
_atom_site_label
_atom_site_type_symbol
_atom_site_fract_x
_atom_site_fract_y
_atom_site_fract_z
_atom_site_U_iso_or_equiv
_atom_site_adp_type
_atom_site_occupancy
_atom_site_symmetry_multiplicity
_atom_site_calc_flag
_atom_site_refinement_flags
Tb1 Tb 0.275795(7) 0.696998(8) 0.055716(5) 0.01321(5) Uani 1 1 d .
F2 F 0.25563(13) 0.32844(12) -0.02729(8) 0.0381(4) Uani 1 1 d .
N1 N 0.36653(13) 0.61440(15) 0.15883(9) 0.0145(4) Uani 1 1 d .
F10 F 0.06729(11) 0.84346(15) -0.16142(8) 0.0412(4) Uani 1 1 d .
O7 O 0.12335(11) 0.76647(13) 0.05047(8) 0.0183(4) Uani 1 1 d .
C2 C 0.30431(17) 0.49703(18) -0.04822(11) 0.0180(5) Uani 1 1 d .
N2 N 0.18999(13) 0.50736(15) 0.15219(9) 0.0137(4) Uani 1 1 d .
C7 C 0.20853(17) 0.80514(18) -0.09642(12) 0.0175(5) Uani 1 1 d .
O9 O 0.31083(12) 0.33990(14) 0.25978(9) 0.0259(4) Uani 1 1 d .
O3 O 0.26651(11) 0.53557(12) 0.00275(7) 0.0167(4) Uani 1 1 d .
F1 F 0.29409(12) 0.36068(14) -0.13072(8) 0.0423(4) Uani 1 1 d .
F17 F -0.02164(11) 0.87526(16) -0.01380(8) 0.0483(5) Uani 1 1 d .
F18 F -0.07034(11) 0.77508(15) 0.06304(11) 0.0511(5) Uani 1 1 d .
F8 F 0.40350(12) 1.04639(14) 0.01949(10) 0.0552(5) Uani 1 1 d .
F13 F 0.18557(11) 1.00302(14) 0.25214(9) 0.0472(5) Uani 1 1 d .
F7 F 0.26109(15) 1.07696(14) 0.04205(10) 0.0611(6) Uani 1 1 d .
N3 N 0.25239(13) 0.38817(15) 0.21953(9) 0.0168(4) Uani 1 1 d .
O6 O 0.31422(11) 0.86616(13) 0.02875(8) 0.0204(4) Uani 1 1 d .
C8 C 0.23850(17) 0.9037(2) -0.08060(12) 0.0218(5) Uani 1 1 d .
H8 H 0.2246 0.9554 -0.1123 0.026 Uiso 1 1 calc R
C9 C 0.28842(16) 0.92656(18) -0.01886(12) 0.0182(5) Uani 1 1 d .
C17 C 0.43910(16) 0.67639(18) 0.17124(11) 0.0165(5) Uani 1 1 d .
C20 C 0.40315(16) 0.53688(19) 0.26875(11) 0.0190(5) Uani 1 1 d .
H20 H 0.3889 0.4893 0.3021 0.023 Uiso 1 1 calc R
C24 C 0.11009(15) 0.43318(18) 0.15726(11) 0.0164(5) Uani 1 1 d .
F15 F 0.30916(12) 1.01223(15) 0.19448(9) 0.0572(6) Uani 1 1 d .
C22 C 0.26623(15) 0.48160(18) 0.19277(10) 0.0137(5) Uani 1 1 d .
C27 C 0.16305(16) 0.33911(19) 0.18976(12) 0.0185(5) Uani 1 1 d .
C14 C 0.20989(17) 0.8737(2) 0.16723(12) 0.0202(5) Uani 1 1 d .
C5 C 0.51626(17) 0.6497(2) -0.09736(12) 0.0226(5) Uani 1 1 d .
C4 C 0.42934(16) 0.61906(19) -0.05893(11) 0.0176(5) Uani 1 1 d .
C1 C 0.25522(19) 0.4006(2) -0.07571(12) 0.0252(6) Uani 1 1 d .
F11 F 0.19170(12) 0.83336(14) -0.21847(7) 0.0391(4) Uani 1 1 d .
C13 C 0.12082(17) 0.8952(2) 0.13599(12) 0.0228(6) Uani 1 1 d .
H13 H 0.0862 0.9493 0.1521 0.027 Uiso 1 1 calc R
C10 C 0.31477(19) 1.0374(2) -0.00459(13) 0.0275(6) Uani 1 1 d .
C11 C -0.01744(18) 0.8558(2) 0.05357(13) 0.0275(6) Uani 1 1 d .
C26 C 0.1945(2) 0.2616(2) 0.13730(14) 0.0313(6) Uani 1 1 d .
H26A H 0.2260 0.2959 0.1015 0.047 Uiso 1 1 calc R
H26B H 0.1404 0.2263 0.1173 0.047 Uiso 1 1 calc R
H26C H 0.2368 0.2137 0.1601 0.047 Uiso 1 1 calc R
C16 C 0.5040(2) 0.8292(2) 0.12674(16) 0.0393(8) Uani 1 1 d .
H16A H 0.4980 0.8705 0.0858 0.059 Uiso 1 1 calc R
H16B H 0.5681 0.8068 0.1341 0.059 Uiso 1 1 calc R
H16C H 0.4867 0.8682 0.1659 0.059 Uiso 1 1 calc R
C19 C 0.47970(16) 0.60177(19) 0.27943(12) 0.0209(5) Uani 1 1 d .
H19 H 0.5177 0.5972 0.3201 0.025 Uiso 1 1 calc R
O8 O 0.26331(12) 0.80228(12) 0.15511(8) 0.0194(4) Uani 1 1 d .
O2 O 0.17535(11) 0.59301(13) 0.12117(7) 0.0163(3) Uani 1 1 d .
F9 F 0.30483(12) 1.09678(12) -0.06001(9) 0.0432(4) Uani 1 1 d .
F12 F 0.12879(13) 0.69794(12) -0.18013(8) 0.0374(4) Uani 1 1 d .
F4 F 0.53958(13) 0.74589(14) -0.08809(10) 0.0498(5) Uani 1 1 d .
O1 O 0.44340(11) 0.74289(14) 0.11832(8) 0.0205(4) Uani 1 1 d .
O4 O 0.40967(12) 0.67705(13) -0.01081(8) 0.0209(4) Uani 1 1 d .
O5 O 0.22232(11) 0.72609(14) -0.06239(7) 0.0179(4) Uani 1 1 d .
F5 F 0.59054(10) 0.59312(14) -0.07771(8) 0.0414(4) Uani 1 1 d .
F6 F 0.50357(11) 0.63525(15) -0.16581(7) 0.0436(5) Uani 1 1 d .
F3 F 0.16524(11) 0.41894(13) -0.09490(8) 0.0404(4) Uani 1 1 d .
F16 F -0.05851(11) 0.93321(14) 0.08418(9) 0.0454(5) Uani 1 1 d .
C6 C 0.14969(19) 0.7935(2) -0.16518(13) 0.0236(6) Uani 1 1 d .
C21 C 0.34883(15) 0.54478(18) 0.20755(11) 0.0144(5) Uani 1 1 d .
C12 C 0.08374(17) 0.83702(19) 0.08153(12) 0.0185(5) Uani 1 1 d .
C18 C 0.49978(16) 0.67289(19) 0.23019(12) 0.0194(5) Uani 1 1 d .
H18 H 0.5513 0.7163 0.2361 0.023 Uiso 1 1 calc R
C28 C 0.1158(2) 0.2858(2) 0.24830(14) 0.0314(7) Uani 1 1 d .
H28A H 0.1554 0.2316 0.2661 0.047 Uiso 1 1 calc R
H28B H 0.0562 0.2586 0.2311 0.047 Uiso 1 1 calc R
H28C H 0.1059 0.3336 0.2847 0.047 Uiso 1 1 calc R
C23 C 0.06226(17) 0.4168(2) 0.08576(11) 0.0241(6) Uani 1 1 d .
H23A H 0.0334 0.4791 0.0697 0.036 Uiso 1 1 calc R
H23B H 0.0149 0.3652 0.0882 0.036 Uiso 1 1 calc R
H23C H 0.1083 0.3958 0.0543 0.036 Uiso 1 1 calc R
C3 C 0.38234(16) 0.53099(19) -0.08099(11) 0.0190(5) Uani 1 1 d .
H3 H 0.4036 0.4946 -0.1182 0.023 Uiso 1 1 calc R
C15 C 0.25022(18) 0.9473(2) 0.22266(14) 0.0314(7) Uani 1 1 d .
C25 C 0.04231(17) 0.4834(2) 0.20495(12) 0.0250(6) Uani 1 1 d .
H25A H 0.0741 0.4956 0.2493 0.037 Uiso 1 1 calc R
H25B H -0.0106 0.4395 0.2104 0.037 Uiso 1 1 calc R
H25C H 0.0208 0.5467 0.1851 0.037 Uiso 1 1 calc R
F14 F 0.29852(13) 0.89906(16) 0.27283(8) 0.0563(5) Uani 1 1 d .

loop_
_atom_site_aniso_label
_atom_site_aniso_U_11
_atom_site_aniso_U_22
_atom_site_aniso_U_33
_atom_site_aniso_U_23
_atom_site_aniso_U_13
_atom_site_aniso_U_12
Tb1 0.01598(8) 0.01135(8) 0.01220(7) -0.00062(4) -0.00003(5) -0.00044(4)
F2 0.0656(12) 0.0173(9) 0.0310(8) 0.0022(7) -0.0015(8) -0.0100(8)
N1 0.0123(9) 0.0160(11) 0.0154(9) -0.0028(8) 0.0009(7) -0.0014(8)
F10 0.0288(9) 0.0544(12) 0.0388(9) 0.0021(8) -0.0117(7) 0.0088(8)
O7 0.0204(9) 0.0156(9) 0.0188(8) -0.0012(7) 0.0008(7) 0.0023(7)
C2 0.0246(13) 0.0135(13) 0.0155(11) 0.0018(10) -0.0024(10) 0.0021(10)
N2 0.0117(10) 0.0151(11) 0.0145(9) -0.0003(8) 0.0018(7) 0.0002(8)
C7 0.0150(12) 0.0220(14) 0.0159(12) 0.0011(10) 0.0046(9) 0.0007(10)
O9 0.0216(9) 0.0225(10) 0.0327(10) 0.0105(8) -0.0066(7) 0.0024(8)
O3 0.0215(9) 0.0128(9) 0.0160(8) -0.0015(7) 0.0024(6) -0.0003(7)
F1 0.0575(11) 0.0363(11) 0.0347(9) -0.0212(8) 0.0163(8) -0.0148(9)
F17 0.0350(10) 0.0778(15) 0.0312(9) 0.0059(9) -0.0067(7) 0.0161(9)
F18 0.0203(9) 0.0439(12) 0.0887(14) 0.0025(10) 0.0009(9) -0.0116(8)
F8 0.0483(11) 0.0280(11) 0.0859(14) 0.0054(9) -0.0250(10) -0.0197(9)
F13 0.0348(9) 0.0550(13) 0.0530(10) -0.0393(9) 0.0136(8) -0.0043(9)
F7 0.0953(16) 0.0236(11) 0.0693(12) -0.0190(9) 0.0461(12) -0.0092(10)
N3 0.0142(10) 0.0173(12) 0.0187(9) 0.0015(8) -0.0002(8) 0.0001(8)
O6 0.0259(9) 0.0147(9) 0.0205(8) 0.0001(7) -0.0002(7) -0.0039(7)
C8 0.0224(13) 0.0184(14) 0.0245(12) 0.0080(11) 0.0003(10) 0.0010(11)
C9 0.0153(12) 0.0146(13) 0.0254(12) -0.0008(10) 0.0074(10) -0.0017(10)
C17 0.0167(12) 0.0174(13) 0.0156(11) -0.0041(10) 0.0019(9) 0.0004(10)
C20 0.0197(12) 0.0182(13) 0.0187(11) 0.0026(10) -0.0008(9) 0.0019(10)
C24 0.0128(11) 0.0174(14) 0.0190(11) 0.0018(9) 0.0009(9) -0.0036(10)
F15 0.0487(11) 0.0581(14) 0.0676(12) -0.0327(10) 0.0259(9) -0.0388(10)
C22 0.0135(11) 0.0141(13) 0.0138(11) -0.0005(9) 0.0022(9) 0.0013(9)
C27 0.0145(12) 0.0188(13) 0.0217(12) 0.0012(10) -0.0028(9) -0.0041(10)
C14 0.0219(13) 0.0208(14) 0.0188(12) -0.0050(10) 0.0086(10) -0.0071(11)
C5 0.0208(13) 0.0223(15) 0.0250(13) 0.0016(11) 0.0039(10) 0.0016(11)
C4 0.0170(12) 0.0211(14) 0.0146(11) 0.0047(10) -0.0006(9) 0.0038(10)
C1 0.0339(15) 0.0221(15) 0.0199(12) -0.0031(11) 0.0041(11) -0.0035(12)
F11 0.0490(10) 0.0498(11) 0.0183(7) 0.0096(7) 0.0005(7) -0.0147(9)
C13 0.0208(13) 0.0217(15) 0.0267(13) -0.0083(11) 0.0066(10) -0.0003(11)
C10 0.0311(15) 0.0176(14) 0.0343(14) 0.0032(12) 0.0056(12) -0.0011(12)
C11 0.0223(14) 0.0261(16) 0.0342(15) -0.0044(12) 0.0029(11) 0.0019(12)
C26 0.0386(16) 0.0191(15) 0.0351(15) -0.0045(12) -0.0067(12) 0.0011(13)
C16 0.0310(17) 0.0371(19) 0.0480(18) 0.0159(14) -0.0119(13) -0.0227(14)
C19 0.0175(12) 0.0235(15) 0.0207(11) -0.0034(11) -0.0072(9) 0.0022(11)
O8 0.0220(9) 0.0211(10) 0.0153(8) -0.0029(7) 0.0007(7) 0.0012(7)
O2 0.0152(8) 0.0154(9) 0.0183(8) 0.0034(7) 0.0001(6) 0.0016(7)
F9 0.0563(11) 0.0208(9) 0.0520(10) 0.0114(8) 0.0001(8) -0.0092(8)
F12 0.0528(11) 0.0290(10) 0.0287(8) 0.0007(7) -0.0124(8) -0.0122(8)
F4 0.0543(12) 0.0281(11) 0.0708(13) -0.0063(9) 0.0365(10) -0.0129(9)
O1 0.0198(9) 0.0218(10) 0.0197(8) 0.0027(7) -0.0006(7) -0.0097(8)
O4 0.0198(9) 0.0226(10) 0.0207(9) -0.0052(7) 0.0039(7) -0.0022(7)
O5 0.0247(10) 0.0128(9) 0.0161(8) 0.0004(7) 0.0010(7) -0.0003(7)
F5 0.0223(8) 0.0535(12) 0.0492(9) 0.0158(9) 0.0071(7) 0.0110(8)
F6 0.0385(9) 0.0719(14) 0.0214(8) 0.0045(8) 0.0093(7) -0.0085(9)
F3 0.0352(9) 0.0369(11) 0.0474(9) -0.0081(8) -0.0108(7) -0.0083(8)
F16 0.0265(9) 0.0474(12) 0.0617(11) -0.0204(9) -0.0014(8) 0.0166(8)
C6 0.0247(15) 0.0240(15) 0.0222(13) 0.0047(10) 0.0024(11) -0.0028(11)
C21 0.0115(11) 0.0132(12) 0.0187(11) -0.0032(9) 0.0026(9) 0.0037(9)
C12 0.0187(13) 0.0155(13) 0.0220(12) 0.0029(10) 0.0061(10) -0.0004(10)
C18 0.0119(12) 0.0202(14) 0.0256(13) -0.0057(10) -0.0035(10) -0.0003(10)
C28 0.0289(15) 0.0352(18) 0.0295(14) 0.0136(12) -0.0031(12) -0.0099(12)
C23 0.0221(13) 0.0271(15) 0.0221(12) 0.0010(11) -0.0057(10) -0.0058(11)
C3 0.0255(13) 0.0181(14) 0.0138(11) -0.0012(10) 0.0054(9) 0.0001(11)
C15 0.0257(15) 0.0353(18) 0.0337(15) -0.0134(13) 0.0041(12) -0.0058(13)
C25 0.0164(13) 0.0274(15) 0.0319(13) -0.0043(11) 0.0077(10) -0.0046(11)
F14 0.0581(12) 0.0689(15) 0.0390(9) -0.0267(10) -0.0212(8) 0.0064(10)

loop_
_atom_type_symbol
_atom_type_description
_atom_type_scat_dispersion_real
_atom_type_scat_dispersion_imag
_atom_type_scat_source
C C 0.0033 0.0016 'International Tables Vol C Tables 4.2.6.8 and 6.1.1.4'
H H 0.0000 0.0000 'International Tables Vol C Tables 4.2.6.8 and 6.1.1.4'
F F 0.0171 0.0103 'International Tables Vol C Tables 4.2.6.8 and 6.1.1.4'
N N 0.0061 0.0033 'International Tables Vol C Tables 4.2.6.8 and 6.1.1.4'
O O 0.0106 0.0060 'International Tables Vol C Tables 4.2.6.8 and 6.1.1.4'
Tb Tb -0.1723 4.1537 'International Tables Vol C Tables 4.2.6.8 and 6.1.1.4'

loop_
_geom_angle_atom_site_label_1
_geom_angle_atom_site_label_2
_geom_angle_atom_site_label_3
_geom_angle
O7 Tb1 O6 81.25(6)
O7 Tb1 O3 107.72(6)
O6 Tb1 O3 139.65(5)
O7 Tb1 O4 141.89(6)
O6 Tb1 O4 77.35(6)
O3 Tb1 O4 72.00(6)
O7 Tb1 O8 72.29(6)
O6 Tb1 O8 70.05(6)
O3 Tb1 O8 150.28(5)
O4 Tb1 O8 126.98(6)
O7 Tb1 O2 70.60(6)
O6 Tb1 O2 144.11(6)
O3 Tb1 O2 72.23(5)
O4 Tb1 O2 138.23(6)
O8 Tb1 O2 80.26(6)
O7 Tb1 O5 69.94(6)
O6 Tb1 O5 72.70(6)
O3 Tb1 O5 73.95(6)
O4 Tb1 O5 73.73(6)
O8 Tb1 O5 129.88(6)
O2 Tb1 O5 115.50(5)
O7 Tb1 N1 128.43(6)
O6 Tb1 N1 117.52(6)
O3 Tb1 N1 88.18(6)
O4 Tb1 N1 89.56(6)
O8 Tb1 N1 71.11(6)
O2 Tb1 N1 68.45(6)
O5 Tb1 N1 158.46(6)
O7 Tb1 O1 136.53(6)
O6 Tb1 O1 71.06(5)
O3 Tb1 O1 115.15(5)
O4 Tb1 O1 63.23(5)
O8 Tb1 O1 67.11(6)
O2 Tb1 O1 115.63(5)
O5 Tb1 O1 128.23(5)
N1 Tb1 O1 49.31(6)
C17 N1 C21 117.84(19)
C17 N1 Tb1 103.33(14)
C21 N1 Tb1 136.78(14)
C12 O7 Tb1 134.85(15)
O3 C2 C3 128.3(2)
O3 C2 C1 113.6(2)
C3 C2 C1 118.1(2)
O2 N2 C22 126.54(19)
O2 N2 C24 119.77(17)
C22 N2 C24 112.56(18)
O5 C7 C8 128.9(2)
O5 C7 C6 115.9(2)
C8 C7 C6 115.3(2)
C2 O3 Tb1 133.51(15)
O9 N3 C22 125.64(19)
O9 N3 C27 121.55(19)
C22 N3 C27 112.42(18)
C9 O6 Tb1 134.36(15)
C9 C8 C7 121.7(2)
C9 C8 H8 119.1
C7 C8 H8 119.1
O6 C9 C8 127.4(2)
O6 C9 C10 114.5(2)
C8 C9 C10 118.1(2)
N1 C17 O1 109.36(19)
N1 C17 C18 124.5(2)
O1 C17 C18 126.1(2)
C21 C20 C19 118.4(2)
C21 C20 H20 120.8
C19 C20 H20 120.8
N2 C24 C23 109.33(18)
N2 C24 C25 105.34(19)
C23 C24 C25 110.34(19)
N2 C24 C27 101.14(17)
C23 C24 C27 115.6(2)
C25 C24 C27 114.04(19)
N2 C22 N3 108.81(19)
N2 C22 C21 125.8(2)
N3 C22 C21 125.4(2)
N3 C27 C28 108.19(19)
N3 C27 C26 105.53(19)
C28 C27 C26 110.3(2)
N3 C27 C24 100.88(18)
C28 C27 C24 116.2(2)
C26 C27 C24 114.6(2)
O8 C14 C13 128.3(2)
O8 C14 C15 113.9(2)
C13 C14 C15 117.8(2)
F4 C5 F5 108.1(2)
F4 C5 F6 106.8(2)
F5 C5 F6 105.1(2)
F4 C5 C4 113.0(2)
F5 C5 C4 111.3(2)
F6 C5 C4 112.1(2)
O4 C4 C3 127.8(2)
O4 C4 C5 115.0(2)
C3 C4 C5 117.1(2)
F3 C1 F2 106.8(2)
F3 C1 F1 106.6(2)
F2 C1 F1 107.1(2)
F3 C1 C2 110.9(2)
F2 C1 C2 111.37(19)
F1 C1 C2 113.7(2)
C12 C13 C14 120.8(2)
C12 C13 H13 119.6
C14 C13 H13 119.6
F7 C10 F8 107.5(2)
F7 C10 F9 106.3(2)
F8 C10 F9 106.6(2)
F7 C10 C9 110.7(2)
F8 C10 C9 111.5(2)
F9 C10 C9 113.8(2)
F18 C11 F17 107.4(2)
F18 C11 F16 106.6(2)
F17 C11 F16 107.1(2)
F18 C11 C12 110.6(2)
F17 C11 C12 111.5(2)
F16 C11 C12 113.3(2)
C27 C26 H26A 109.5
C27 C26 H26B 109.5
H26A C26 H26B 109.5
C27 C26 H26C 109.5
H26A C26 H26C 109.5
H26B C26 H26C 109.5
O1 C16 H16A 109.5
O1 C16 H16B 109.5
H16A C16 H16B 109.5
O1 C16 H16C 109.5
H16A C16 H16C 109.5
H16B C16 H16C 109.5
C18 C19 C20 120.5(2)
C18 C19 H19 119.7
C20 C19 H19 119.7
C14 O8 Tb1 131.99(15)
N2 O2 Tb1 131.44(13)
C17 O1 C16 118.87(19)
C17 O1 Tb1 96.73(13)
C16 O1 Tb1 138.19(16)
C4 O4 Tb1 133.94(16)
C7 O5 Tb1 132.16(16)
F12 C6 F11 108.2(2)
F12 C6 F10 107.0(2)
F11 C6 F10 106.3(2)
F12 C6 C7 112.9(2)
F11 C6 C7 112.7(2)
F10 C6 C7 109.5(2)
N1 C21 C20 122.2(2)
N1 C21 C22 115.69(19)
C20 C21 C22 122.0(2)
O7 C12 C13 127.8(2)
O7 C12 C11 112.9(2)
C13 C12 C11 119.3(2)
C19 C18 C17 116.5(2)
C19 C18 H18 121.8
C17 C18 H18 121.8
C27 C28 H28A 109.5
C27 C28 H28B 109.5
H28A C28 H28B 109.5
C27 C28 H28C 109.5
H28A C28 H28C 109.5
H28B C28 H28C 109.5
C24 C23 H23A 109.5
C24 C23 H23B 109.5
H23A C23 H23B 109.5
C24 C23 H23C 109.5
H23A C23 H23C 109.5
H23B C23 H23C 109.5
C2 C3 C4 120.8(2)
C2 C3 H3 119.6
C4 C3 H3 119.6
F14 C15 F13 107.0(2)
F14 C15 F15 107.3(2)
F13 C15 F15 106.8(2)
F14 C15 C14 111.5(2)
F13 C15 C14 114.2(2)
F15 C15 C14 109.7(2)
C24 C25 H25A 109.5
C24 C25 H25B 109.5
H25A C25 H25B 109.5
C24 C25 H25C 109.5
H25A C25 H25C 109.5
H25B C25 H25C 109.5

loop_
_geom_bond_atom_site_label_1
_geom_bond_atom_site_label_2
_geom_bond_distance
Tb1 O7 2.3486(16)
Tb1 O6 2.3589(17)
Tb1 O3 2.3597(17)
Tb1 O4 2.3743(17)
Tb1 O8 2.3853(16)
Tb1 O2 2.3940(16)
Tb1 O5 2.3952(16)
Tb1 N1 2.5530(19)
Tb1 O1 2.6765(17)
F2 C1 1.334(3)
N1 C17 1.326(3)
N1 C21 1.349(3)
F10 C6 1.349(3)
O7 C12 1.257(3)
C2 O3 1.257(3)
C2 C3 1.384(3)
C2 C1 1.529(3)
N2 O2 1.288(2)
N2 C22 1.343(3)
N2 C24 1.506(3)
C7 O5 1.241(3)
C7 C8 1.394(3)
C7 C6 1.536(3)
O9 N3 1.274(2)
F1 C1 1.335(3)
F17 C11 1.326(3)
F18 C11 1.321(3)
F8 C10 1.324(3)
F13 C15 1.330(3)
F7 C10 1.323(3)
N3 C22 1.354(3)
N3 C27 1.508(3)
O6 C9 1.255(3)
C8 C9 1.385(3)
C8 H8 0.9300
C9 C10 1.528(3)
C17 O1 1.351(3)
C17 C18 1.389(3)
C20 C21 1.378(3)
C20 C19 1.389(3)
C20 H20 0.9300
C24 C23 1.520(3)
C24 C25 1.524(3)
C24 C27 1.562(3)
F15 C15 1.335(3)
C22 C21 1.453(3)
C27 C28 1.522(3)
C27 C26 1.525(4)
C14 O8 1.240(3)
C14 C13 1.399(3)
C14 C15 1.531(3)
C5 F4 1.319(3)
C5 F5 1.329(3)
C5 F6 1.339(3)
C5 C4 1.533(3)
C4 O4 1.248(3)
C4 C3 1.392(3)
C1 F3 1.332(3)
F11 C6 1.330(3)
C13 C12 1.381(3)
C13 H13 0.9300
C10 F9 1.328(3)
C11 F16 1.331(3)
C11 C12 1.526(3)
C26 H26A 0.9600
C26 H26B 0.9600
C26 H26C 0.9600
C16 O1 1.430(3)
C16 H16A 0.9600
C16 H16B 0.9600
C16 H16C 0.9600
C19 C18 1.378(4)
C19 H19 0.9300
F12 C6 1.321(3)
C18 H18 0.9300
C28 H28A 0.9600
C28 H28B 0.9600
C28 H28C 0.9600
C23 H23A 0.9600
C23 H23B 0.9600
C23 H23C 0.9600
C3 H3 0.9300
C15 F14 1.318(3)
C25 H25A 0.9600
C25 H25B 0.9600
C25 H25C 0.9600

loop_
_geom_torsion_atom_site_label_1
_geom_torsion_atom_site_label_2
_geom_torsion_atom_site_label_3
_geom_torsion_atom_site_label_4
_geom_torsion
O7 Tb1 N1 C17 -115.70(14)
O6 Tb1 N1 C17 -14.48(16)
O3 Tb1 N1 C17 132.99(14)
O4 Tb1 N1 C17 60.98(14)
O8 Tb1 N1 C17 -68.69(14)
O2 Tb1 N1 C17 -155.41(15)
O5 Tb1 N1 C17 99.5(2)
O1 Tb1 N1 C17 6.96(13)
O7 Tb1 N1 C21 46.7(2)
O6 Tb1 N1 C21 147.9(2)
O3 Tb1 N1 C21 -64.6(2)
O4 Tb1 N1 C21 -136.6(2)
O8 Tb1 N1 C21 93.7(2)
O2 Tb1 N1 C21 7.0(2)
O5 Tb1 N1 C21 -98.1(2)
O1 Tb1 N1 C21 169.3(2)
O6 Tb1 O7 C12 -58.3(2)
O3 Tb1 O7 C12 162.2(2)
O4 Tb1 O7 C12 -114.6(2)
O8 Tb1 O7 C12 13.5(2)
O2 Tb1 O7 C12 99.1(2)
O5 Tb1 O7 C12 -133.0(2)
N1 Tb1 O7 C12 60.1(2)
O1 Tb1 O7 C12 -8.0(3)
C3 C2 O3 Tb1 16.8(4)
C1 C2 O3 Tb1 -163.10(15)
O7 Tb1 O3 C2 120.43(19)
O6 Tb1 O3 C2 23.0(2)
O4 Tb1 O3 C2 -19.45(19)
O8 Tb1 O3 C2 -154.41(18)
O2 Tb1 O3 C2 -177.5(2)
O5 Tb1 O3 C2 58.25(19)
N1 Tb1 O3 C2 -109.6(2)
O1 Tb1 O3 C2 -66.9(2)
O7 Tb1 O6 C9 -55.5(2)
O3 Tb1 O6 C9 51.7(2)
O4 Tb1 O6 C9 92.8(2)
O8 Tb1 O6 C9 -129.7(2)
O2 Tb1 O6 C9 -93.6(2)
O5 Tb1 O6 C9 16.1(2)
N1 Tb1 O6 C9 175.58(19)
O1 Tb1 O6 C9 158.5(2)
O5 C7 C8 C9 -2.4(4)
C6 C7 C8 C9 177.0(2)
Tb1 O6 C9 C8 -13.4(4)
Tb1 O6 C9 C10 165.34(15)
C7 C8 C9 O6 1.3(4)
C7 C8 C9 C10 -177.5(2)
C21 N1 C17 O1 -177.57(19)
Tb1 N1 C17 O1 -11.1(2)
C21 N1 C17 C18 1.8(3)
Tb1 N1 C17 C18 168.2(2)
O2 N2 C24 C23 51.0(3)
C22 N2 C24 C23 -140.3(2)
O2 N2 C24 C25 -67.5(2)
C22 N2 C24 C25 101.1(2)
O2 N2 C24 C27 173.46(17)
C22 N2 C24 C27 -17.9(2)
O2 N2 C22 N3 175.78(19)
C24 N2 C22 N3 8.1(2)
O2 N2 C22 C21 -2.3(4)
C24 N2 C22 C21 -170.0(2)
O9 N3 C22 N2 179.3(2)
C27 N3 C22 N2 6.3(2)
O9 N3 C22 C21 -2.6(4)
C27 N3 C22 C21 -175.6(2)
O9 N3 C27 C28 47.4(3)
C22 N3 C27 C28 -139.2(2)
O9 N3 C27 C26 -70.6(3)
C22 N3 C27 C26 102.8(2)
O9 N3 C27 C24 169.89(19)
C22 N3 C27 C24 -16.8(2)
N2 C24 C27 N3 19.0(2)
C23 C24 C27 N3 137.00(19)
C25 C24 C27 N3 -93.5(2)
N2 C24 C27 C28 135.7(2)
C23 C24 C27 C28 -106.3(2)
C25 C24 C27 C28 23.2(3)
N2 C24 C27 C26 -93.8(2)
C23 C24 C27 C26 24.2(3)
C25 C24 C27 C26 153.7(2)
F4 C5 C4 O4 -19.1(3)
F5 C5 C4 O4 102.7(3)
F6 C5 C4 O4 -139.9(2)
F4 C5 C4 C3 161.2(2)
F5 C5 C4 C3 -77.0(3)
F6 C5 C4 C3 40.5(3)
O3 C2 C1 F3 58.6(3)
C3 C2 C1 F3 -121.3(2)
O3 C2 C1 F2 -60.2(3)
C3 C2 C1 F2 119.9(2)
O3 C2 C1 F1 178.7(2)
C3 C2 C1 F1 -1.2(3)
O8 C14 C13 C12 -4.1(4)
C15 C14 C13 C12 174.4(2)
O6 C9 C10 F7 -73.4(3)
C8 C9 C10 F7 105.5(3)
O6 C9 C10 F8 46.3(3)
C8 C9 C10 F8 -134.8(2)
O6 C9 C10 F9 166.9(2)
C8 C9 C10 F9 -14.2(3)
C21 C20 C19 C18 0.7(4)
C13 C14 O8 Tb1 22.9(4)
C15 C14 O8 Tb1 -155.57(17)
O7 Tb1 O8 C14 -21.8(2)
O6 Tb1 O8 C14 65.1(2)
O3 Tb1 O8 C14 -116.7(2)
O4 Tb1 O8 C14 120.7(2)
O2 Tb1 O8 C14 -94.4(2)
O5 Tb1 O8 C14 20.8(2)
N1 Tb1 O8 C14 -164.8(2)
O1 Tb1 O8 C14 142.3(2)
C22 N2 O2 Tb1 44.9(3)
C24 N2 O2 Tb1 -148.16(14)
O7 Tb1 O2 N2 174.61(18)
O6 Tb1 O2 N2 -145.00(15)
O3 Tb1 O2 N2 57.76(17)
O4 Tb1 O2 N2 25.5(2)
O8 Tb1 O2 N2 -110.86(17)
O5 Tb1 O2 N2 119.43(16)
N1 Tb1 O2 N2 -37.44(16)
O1 Tb1 O2 N2 -52.20(18)
N1 C17 O1 C16 167.6(2)
C18 C17 O1 C16 -11.7(4)
N1 C17 O1 Tb1 10.38(19)
C18 C17 O1 Tb1 -169.0(2)
O7 Tb1 O1 C17 99.83(14)
O6 Tb1 O1 C17 153.27(14)
O3 Tb1 O1 C17 -69.93(14)
O4 Tb1 O1 C17 -121.68(14)
O8 Tb1 O1 C17 77.54(13)
O2 Tb1 O1 C17 11.52(15)
O5 Tb1 O1 C17 -158.85(12)
N1 Tb1 O1 C17 -6.69(12)
O7 Tb1 O1 C16 -49.6(3)
O6 Tb1 O1 C16 3.8(2)
O3 Tb1 O1 C16 140.6(2)
O4 Tb1 O1 C16 88.9(3)
O8 Tb1 O1 C16 -71.9(3)
O2 Tb1 O1 C16 -138.0(2)
O5 Tb1 O1 C16 51.7(3)
N1 Tb1 O1 C16 -156.2(3)
C3 C4 O4 Tb1 -13.6(4)
C5 C4 O4 Tb1 166.71(15)
O7 Tb1 O4 C4 -77.9(2)
O6 Tb1 O4 C4 -135.3(2)
O3 Tb1 O4 C4 18.1(2)
O8 Tb1 O4 C4 172.03(19)
O2 Tb1 O4 C4 50.4(2)
O5 Tb1 O4 C4 -59.9(2)
N1 Tb1 O4 C4 106.3(2)
O1 Tb1 O4 C4 149.7(2)
C8 C7 O5 Tb1 15.0(4)
C6 C7 O5 Tb1 -164.45(15)
O7 Tb1 O5 C7 70.2(2)
O6 Tb1 O5 C7 -16.57(19)
O3 Tb1 O5 C7 -173.5(2)
O4 Tb1 O5 C7 -98.1(2)
O8 Tb1 O5 C7 26.9(2)
O2 Tb1 O5 C7 125.8(2)
N1 Tb1 O5 C7 -138.5(2)
O1 Tb1 O5 C7 -63.9(2)
O5 C7 C6 F12 -5.1(3)
C8 C7 C6 F12 175.5(2)
O5 C7 C6 F11 -127.9(2)
C8 C7 C6 F11 52.6(3)
O5 C7 C6 F10 114.0(2)
C8 C7 C6 F10 -65.5(3)
C17 N1 C21 C20 0.2(3)
Tb1 N1 C21 C20 -160.40(17)
C17 N1 C21 C22 177.5(2)
Tb1 N1 C21 C22 16.9(3)
C19 C20 C21 N1 -1.4(3)
C19 C20 C21 C22 -178.5(2)
N2 C22 C21 N1 -26.2(3)
N3 C22 C21 N1 156.0(2)
N2 C22 C21 C20 151.1(2)
N3 C22 C21 C20 -26.7(3)
Tb1 O7 C12 C13 -5.0(4)
Tb1 O7 C12 C11 175.70(15)
C14 C13 C12 O7 -5.5(4)
C14 C13 C12 C11 173.8(2)
F18 C11 C12 O7 63.0(3)
F17 C11 C12 O7 -56.4(3)
F16 C11 C12 O7 -177.3(2)
F18 C11 C12 C13 -116.4(3)
F17 C11 C12 C13 124.2(3)
F16 C11 C12 C13 3.3(3)
C20 C19 C18 C17 1.0(4)
N1 C17 C18 C19 -2.4(4)
O1 C17 C18 C19 176.9(2)
O3 C2 C3 C4 -0.7(4)
C1 C2 C3 C4 179.2(2)
O4 C4 C3 C2 -0.9(4)
C5 C4 C3 C2 178.8(2)
O8 C14 C15 F14 -37.7(3)
C13 C14 C15 F14 143.6(2)
O8 C14 C15 F13 -159.2(2)
C13 C14 C15 F13 22.1(4)
O8 C14 C15 F15 81.0(3)
C13 C14 C15 F15 -97.7(3)
